data_7210576
loop_
_publ_author_name
'Chen, Baokuan'
'Lin, Zhengguo'
'Wang, Bo'
'Feng, Xiao'
'Fan, Linyuan'
'Yang, Song'
'Huang, Xianqiang'
'Hu, Changwen'

_publ_section_title
;
 A new synthetic approach to functionalize oxomolybdenum complexes
;
_journal_issue 37
_journal_name_full CrystEngComm
_journal_page_first 7410
_journal_paper_doi 10.1039/c3ce40994e
_journal_volume 15
_journal_year 2013
_chemical_formula_moiety 'C8 H12 Mo8 N4 O26, 4(C4 H7 N2), 2(C4 H6 N2)'
_chemical_formula_sum 'C32 H52 Mo8 N16 O26'
_chemical_formula_weight 1844.42
_chemical_name_systematic
; 
 ? 
;
_space_group_IT_number 14
_symmetry_cell_setting monoclinic
_symmetry_space_group_name_Hall '-P 2ybc'
_symmetry_space_group_name_H-M 'P 1 21/c 1'
_atom_sites_solution_hydrogens geom
_atom_sites_solution_primary direct
_atom_sites_solution_secondary difmap
_audit_creation_method SHELXL-97
_cell_angle_alpha 90.00
_cell_angle_beta 126.97(2)
_cell_angle_gamma 90.00
_cell_formula_units_Z 2
_cell_length_a 12.025(5)
_cell_length_b 19.464(8)
_cell_length_c 15.323(5)
_cell_measurement_reflns_used 9219
_cell_measurement_temperature 296(2)
_cell_measurement_theta_max 28.14
_cell_measurement_theta_min 2.72
_cell_volume 2865(2)
_computing_cell_refinement 'Bruker SAINT'
_computing_data_collection 'Bruker APEX2'
_computing_data_reduction 'Bruker SAINT'
_computing_molecular_graphics 'Bruker SHELXTL'
_computing_publication_material 'Bruker SHELXTL'
_computing_structure_refinement 'SHELXL-97 (Sheldrick, 2008)'
_computing_structure_solution 'SHELXS-97 (Sheldrick, 2008)'
_diffrn_ambient_temperature 296(2)
_diffrn_measured_fraction_theta_full 0.988
_diffrn_measured_fraction_theta_max 0.988
_diffrn_measurement_device_type 'Bruker APEX-II CCD'
_diffrn_measurement_method ;
_diffrn_radiation_monochromator graphite
_diffrn_radiation_source 'fine-focus sealed tube'
_diffrn_radiation_type MoK\a
_diffrn_radiation_wavelength 0.71073
_diffrn_reflns_av_R_equivalents 0.0183
_diffrn_reflns_av_sigmaI/netI 0.0208
_diffrn_reflns_limit_h_max 14
_diffrn_reflns_limit_h_min -13
_diffrn_reflns_limit_k_max 23
_diffrn_reflns_limit_k_min -23
_diffrn_reflns_limit_l_max 10
_diffrn_reflns_limit_l_min -18
_diffrn_reflns_number 12955
_diffrn_reflns_theta_full 25.20
_diffrn_reflns_theta_max 25.20
_diffrn_reflns_theta_min 1.97
_exptl_absorpt_coefficient_mu 1.784
_exptl_absorpt_correction_T_max 0.700
_exptl_absorpt_correction_T_min 0.591
_exptl_absorpt_correction_type multi-scan
_exptl_absorpt_process_details SADABS,Bruker(2005)
_exptl_crystal_colour colourless
_exptl_crystal_density_diffrn 2.138
_exptl_crystal_density_method 'not measured'
_exptl_crystal_description block
_exptl_crystal_F_000 1800
_exptl_crystal_size_max 0.30
_exptl_crystal_size_mid 0.25
_exptl_crystal_size_min 0.20
_refine_diff_density_max 1.077
_refine_diff_density_min -0.506
_refine_diff_density_rms 0.084
_refine_ls_extinction_method none
_refine_ls_goodness_of_fit_ref 1.060
_refine_ls_hydrogen_treatment constr
_refine_ls_matrix_type full
_refine_ls_number_parameters 374
_refine_ls_number_reflns 5097
_refine_ls_number_restraints 0
_refine_ls_restrained_S_all 1.060
_refine_ls_R_factor_all 0.0250
_refine_ls_R_factor_gt 0.0223
_refine_ls_shift/su_max 0.004
_refine_ls_shift/su_mean 0.000
_refine_ls_structure_factor_coef Fsqd
_refine_ls_weighting_details 'calc w=1/[\s^2^(Fo^2^)+(0.0212P)^2^+4.7316P] where P=(Fo^2^+2Fc^2^)/3'
_refine_ls_weighting_scheme calc
_refine_ls_wR_factor_gt 0.0557
_refine_ls_wR_factor_ref 0.0568
_reflns_number_gt 4712
_reflns_number_total ;
_reflns_threshold_expression >2sigma(I)
_cod_data_source_file c3ce40994e.txt
_cod_data_source_block 1
_cod_depositor_comments
;
The following automatic conversions were performed:

'_symmetry_cell_setting' value 'Monoclinic' changed to 'monoclinic'
according to /home/saulius/struct/CIF-dictionaries/cif_core.dic
dictionary named 'cif_core.dic' version 2.4.2 from 2011-04-26.

Automatic conversion script
Id: cif_fix_values 1891 2012-01-12 08:04:46Z andrius 
;
_cod_original_cell_volume 2865.4(19)
_cod_original_sg_symbol_H-M 'P 21/c'
_cod_database_code 7210576

loop_
_symmetry_equiv_pos_as_xyz
'x, y, z'
'-x, y+1/2, -z+1/2'
'-x, -y, -z'
'x, -y-1/2, z-1/2'

loop_
_atom_site_label
_atom_site_type_symbol
_atom_site_fract_x
_atom_site_fract_y
_atom_site_fract_z
_atom_site_U_iso_or_equiv
_atom_site_adp_type
_atom_site_occupancy
_atom_site_symmetry_multiplicity
_atom_site_calc_flag
_atom_site_refinement_flags
C1 C 0.2269(4) 0.88798(17) 0.1213(3) 0.0363(8) Uani 1 1 d .
H1 H 0.1784 0.9249 0.1220 0.044 Uiso 1 1 calc R
C2 C 0.3488(4) 0.79426(18) 0.1654(3) 0.0384(8) Uani 1 1 d .
H2 H 0.3988 0.7547 0.2025 0.046 Uiso 1 1 calc R
C3 C 0.3231(4) 0.81766(19) 0.0713(3) 0.0438(9) Uani 1 1 d .
H3 H 0.3524 0.7978 0.0331 0.053 Uiso 1 1 calc R
C4 C 0.1885(5) 0.9205(2) -0.0535(4) 0.0609(12) Uani 1 1 d .
H4A H 0.1214 0.9520 -0.0614 0.091 Uiso 1 1 calc R
H4B H 0.1446 0.8921 -0.1174 0.091 Uiso 1 1 calc R
H4C H 0.2631 0.9459 -0.0447 0.091 Uiso 1 1 calc R
C5 C 0.7492(4) 0.78199(17) 0.3695(3) 0.0374(8) Uani 1 1 d .
H5 H 0.6857 0.7929 0.2959 0.045 Uiso 1 1 calc R
C6 C 0.8473(4) 0.7697(2) 0.5451(3) 0.0508(10) Uani 1 1 d .
H6 H 0.8613 0.7710 0.6117 0.061 Uiso 1 1 calc R
C7 C 0.9380(4) 0.7455(2) 0.5272(3) 0.0466(9) Uani 1 1 d .
H7 H 1.0257 0.7269 0.5791 0.056 Uiso 1 1 calc R
C8 C 0.9350(4) 0.7340(2) 0.3599(4) 0.0572(11) Uani 1 1 d .
H8A H 0.9174 0.6862 0.3408 0.086 Uiso 1 1 calc R
H8B H 1.0336 0.7420 0.4074 0.086 Uiso 1 1 calc R
H8C H 0.8935 0.7611 0.2948 0.086 Uiso 1 1 calc R
C9 C 0.8013(4) 0.9019(2) 0.1400(4) 0.0543(10) Uani 1 1 d .
H9 H 0.8900 0.8944 0.1595 0.065 Uiso 1 1 calc R
C10 C 0.6324(5) 0.9203(2) 0.1488(4) 0.0570(11) Uani 1 1 d .
H10 H 0.5828 0.9282 0.1765 0.068 Uiso 1 1 calc R
C11 C 0.5767(5) 0.9157(2) 0.0422(4) 0.0603(12) Uani 1 1 d .
H11 H 0.4830 0.9194 -0.0165 0.072 Uiso 1 1 calc R
C12 C 0.6736(7) 0.8948(3) -0.0633(4) 0.0864(18) Uani 1 1 d .
H12A H 0.7650 0.8919 -0.0453 0.130 Uiso 1 1 calc R
H12B H 0.6248 0.9331 -0.1112 0.130 Uiso 1 1 calc R
H12C H 0.6234 0.8532 -0.0989 0.130 Uiso 1 1 calc R
C13 C 0.1162(5) 0.8999(2) 0.4929(4) 0.0595(12) Uani 1 1 d .
H13 H 0.1690 0.8901 0.4685 0.071 Uiso 1 1 calc R
C14 C -0.0501(6) 0.9236(2) 0.5051(5) 0.0644(13) Uani 1 1 d .
H14 H -0.1382 0.9331 0.4857 0.077 Uiso 1 1 calc R
C15 C 0.0617(7) 0.9203(3) 0.6050(5) 0.0743(15) Uani 1 1 d .
H15 H 0.0681 0.9270 0.6679 0.089 Uiso 1 1 calc R
C16 C 0.3122(6) 0.8988(3) 0.6965(5) 0.0921(18) Uani 1 1 d .
H16A H 0.3456 0.9419 0.7342 0.138 Uiso 1 1 calc R
H16B H 0.3665 0.8853 0.6724 0.138 Uiso 1 1 calc R
H16C H 0.3202 0.8644 0.7450 0.138 Uiso 1 1 calc R
Mo1 Mo 0.52201(3) 0.961244(12) 0.40696(2) 0.02225(7) Uani 1 1 d .
Mo2 Mo 0.57960(3) 0.837937(13) 0.60362(2) 0.02738(7) Uani 1 1 d .
Mo3 Mo 0.21283(3) 1.027389(13) 0.30448(2) 0.02561(7) Uani 1 1 d .
Mo4 Mo 0.30125(3) 0.828169(13) 0.34981(2) 0.02840(8) Uani 1 1 d .
N1 N 0.2887(3) 0.83864(13) 0.1977(2) 0.0330(6) Uani 1 1 d .
N2 N 0.2444(3) 0.87694(15) 0.0434(2) 0.0373(7) Uani 1 1 d .
N3 N 0.7301(3) 0.79206(15) 0.4455(3) 0.0421(7) Uani 1 1 d .
H3A H 0.6570 0.8096 0.4346 0.051 Uiso 1 1 calc R
N4 N 0.8746(3) 0.75366(15) 0.4161(2) 0.0369(7) Uani 1 1 d .
N5 N 0.7734(4) 0.91151(19) 0.2102(3) 0.0588(9) Uani 1 1 d .
H5A H 0.8320 0.9121 0.2803 0.071 Uiso 1 1 calc R
N6 N 0.6855(4) 0.90435(17) 0.0372(3) 0.0475(8) Uani 1 1 d .
N7 N -0.0228(4) 0.91147(16) 0.4310(3) 0.0469(8) Uani 1 1 d .
N8 N 0.1628(4) 0.90591(18) 0.5998(3) 0.0584(9) Uani 1 1 d .
O1 O 0.5225(2) 0.86346(10) 0.43118(17) 0.0263(4) Uani 1 1 d .
O2 O 0.3074(2) 0.93865(10) 0.33904(17) 0.0269(4) Uani 1 1 d .
O3 O 0.4470(2) 1.04704(10) 0.41516(17) 0.0254(4) Uani 1 1 d .
O4 O 0.3721(2) 0.83651(11) 0.49823(18) 0.0313(5) Uani 1 1 d .
O5 O 0.7607(2) 0.87591(10) 0.65567(18) 0.0302(5) Uani 1 1 d .
O6 O 0.1680(3) 1.03749(12) 0.17510(19) 0.0392(6) Uani 1 1 d .
O7 O 0.5021(3) 0.96523(12) 0.28660(19) 0.0371(5) Uani 1 1 d .
O8 O 0.5896(3) 0.83762(13) 0.7204(2) 0.0434(6) Uani 1 1 d .
O9 O 0.6999(2) 0.97873(11) 0.50726(19) 0.0305(5) Uani 1 1 d .
O10 O 0.6168(3) 0.75466(11) 0.5921(2) 0.0409(6) Uani 1 1 d .
O11 O 0.0573(2) 1.00752(12) 0.2810(2) 0.0389(6) Uani 1 1 d .
O12 O 0.1232(3) 0.82935(13) 0.2819(2) 0.0478(6) Uani 1 1 d .
O13 O 0.3410(3) 0.74368(12) 0.3456(2) 0.0444(6) Uani 1 1 d .

loop_
_atom_site_aniso_label
_atom_site_aniso_U_11
_atom_site_aniso_U_22
_atom_site_aniso_U_33
_atom_site_aniso_U_23
_atom_site_aniso_U_13
_atom_site_aniso_U_12
C1 0.0377(19) 0.0300(17) 0.0388(19) -0.0039(14) 0.0216(16) 0.0037(14)
C2 0.041(2) 0.0303(18) 0.042(2) -0.0027(15) 0.0243(17) 0.0055(15)
C3 0.049(2) 0.041(2) 0.046(2) -0.0062(17) 0.0315(19) 0.0047(17)
C4 0.070(3) 0.060(3) 0.048(2) 0.014(2) 0.034(2) 0.009(2)
C5 0.0336(18) 0.0298(17) 0.044(2) -0.0011(15) 0.0207(17) 0.0005(14)
C6 0.060(3) 0.052(2) 0.044(2) 0.0057(18) 0.034(2) 0.011(2)
C7 0.045(2) 0.045(2) 0.043(2) 0.0044(17) 0.0222(19) 0.0127(17)
C8 0.050(2) 0.069(3) 0.058(3) -0.021(2) 0.036(2) 0.002(2)
C9 0.044(2) 0.060(3) 0.054(3) -0.003(2) 0.027(2) -0.005(2)
C10 0.068(3) 0.056(3) 0.065(3) -0.004(2) 0.050(3) 0.002(2)
C11 0.047(2) 0.068(3) 0.060(3) 0.006(2) 0.029(2) 0.015(2)
C12 0.116(5) 0.100(4) 0.062(3) 0.009(3) 0.063(3) 0.031(4)
C13 0.077(3) 0.037(2) 0.107(4) -0.008(2) 0.078(3) -0.006(2)
C14 0.083(3) 0.043(2) 0.108(4) -0.014(3) 0.078(4) -0.011(2)
C15 0.108(5) 0.064(3) 0.086(4) -0.011(3) 0.076(4) -0.021(3)
C16 0.085(4) 0.067(4) 0.088(4) 0.013(3) 0.033(3) -0.002(3)
Mo1 0.02722(14) 0.01699(13) 0.02870(14) -0.00047(10) 0.02008(12) 0.00104(10)
Mo2 0.03582(16) 0.01847(13) 0.03072(15) 0.00207(10) 0.02154(13) 0.00108(11)
Mo3 0.02487(14) 0.02136(13) 0.02936(14) -0.00051(10) 0.01565(12) 0.00240(10)
Mo4 0.03140(15) 0.02039(14) 0.03427(15) -0.00364(11) 0.02021(13) -0.00386(11)
N1 0.0367(16) 0.0251(14) 0.0350(15) -0.0063(11) 0.0204(13) -0.0022(11)
N2 0.0400(17) 0.0361(16) 0.0334(15) -0.0013(12) 0.0208(14) 0.0009(13)
N3 0.0413(17) 0.0346(16) 0.058(2) -0.0006(14) 0.0340(16) 0.0069(13)
N4 0.0330(15) 0.0351(16) 0.0429(17) -0.0063(13) 0.0229(14) 0.0021(12)
N5 0.060(2) 0.065(2) 0.0402(19) -0.0096(17) 0.0242(18) -0.0138(18)
N6 0.059(2) 0.0432(18) 0.0463(19) 0.0009(14) 0.0350(18) 0.0063(15)
N7 0.053(2) 0.0377(17) 0.055(2) -0.0077(15) 0.0350(18) -0.0045(15)
N8 0.070(3) 0.0388(19) 0.050(2) 0.0026(15) 0.028(2) -0.0044(17)
O1 0.0317(11) 0.0179(10) 0.0339(12) -0.0012(8) 0.0222(10) 0.0006(8)
O2 0.0286(11) 0.0188(10) 0.0349(12) -0.0033(9) 0.0199(10) -0.0014(8)
O3 0.0309(11) 0.0177(10) 0.0307(11) 0.0002(8) 0.0201(10) 0.0005(8)
O4 0.0366(12) 0.0283(12) 0.0372(12) -0.0002(9) 0.0265(11) -0.0028(9)
O5 0.0338(12) 0.0208(11) 0.0363(12) 0.0009(9) 0.0211(11) 0.0051(9)
O6 0.0465(14) 0.0361(13) 0.0328(13) 0.0026(10) 0.0226(12) 0.0070(11)
O7 0.0496(15) 0.0356(13) 0.0377(13) -0.0014(10) 0.0324(12) 0.0001(11)
O8 0.0603(17) 0.0398(14) 0.0376(14) 0.0026(11) 0.0335(13) -0.0006(12)
O9 0.0284(11) 0.0278(11) 0.0403(13) -0.0022(9) 0.0233(11) -0.0002(9)
O10 0.0486(15) 0.0223(12) 0.0523(15) 0.0006(10) 0.0305(13) 0.0028(10)
O11 0.0299(12) 0.0396(14) 0.0467(14) -0.0039(11) 0.0227(12) -0.0007(10)
O12 0.0352(14) 0.0470(16) 0.0568(17) -0.0063(13) 0.0253(13) -0.0093(11)
O13 0.0614(17) 0.0237(12) 0.0485(15) -0.0052(11) 0.0332(14) -0.0019(11)

loop_
_atom_type_symbol
_atom_type_description
_atom_type_scat_dispersion_real
_atom_type_scat_dispersion_imag
_atom_type_scat_source
C C 0.0033 0.0016 'International Tables Vol C Tables 4.2.6.8 and 6.1.1.4'
H H 0.0000 0.0000 'International Tables Vol C Tables 4.2.6.8 and 6.1.1.4'
Mo Mo -1.6832 0.6857 'International Tables Vol C Tables 4.2.6.8 and 6.1.1.4'
N N 0.0061 0.0033 'International Tables Vol C Tables 4.2.6.8 and 6.1.1.4'
O O 0.0106 0.0060 'International Tables Vol C Tables 4.2.6.8 and 6.1.1.4'

loop_
_geom_angle_atom_site_label_1
_geom_angle_atom_site_label_2
_geom_angle_atom_site_label_3
_geom_angle
_geom_angle_site_symmetry_1
_geom_angle_site_symmetry_3
N1 C1 N2 111.1(3) . .
N1 C1 H1 124.5 . .
N2 C1 H1 124.5 . .
C3 C2 N1 109.5(3) . .
C3 C2 H2 125.3 . .
N1 C2 H2 125.3 . .
C2 C3 N2 106.5(3) . .
C2 C3 H3 126.8 . .
N2 C3 H3 126.8 . .
N2 C4 H4A 109.5 . .
N2 C4 H4B 109.5 . .
H4A C4 H4B 109.5 . .
N2 C4 H4C 109.5 . .
H4A C4 H4C 109.5 . .
H4B C4 H4C 109.5 . .
N3 C5 N4 109.0(3) . .
N3 C5 H5 125.5 . .
N4 C5 H5 125.5 . .
C7 C6 N3 107.2(3) . .
C7 C6 H6 126.4 . .
N3 C6 H6 126.4 . .
C6 C7 N4 106.9(3) . .
C6 C7 H7 126.6 . .
N4 C7 H7 126.6 . .
N4 C8 H8A 109.5 . .
N4 C8 H8B 109.5 . .
H8A C8 H8B 109.5 . .
N4 C8 H8C 109.5 . .
H8A C8 H8C 109.5 . .
H8B C8 H8C 109.5 . .
N5 C9 N6 111.1(4) . .
N5 C9 H9 124.4 . .
N6 C9 H9 124.4 . .
C11 C10 N5 109.4(4) . .
C11 C10 H10 125.3 . .
N5 C10 H10 125.3 . .
C10 C11 N6 106.5(4) . .
C10 C11 H11 126.8 . .
N6 C11 H11 126.8 . .
N6 C12 H12A 109.5 . .
N6 C12 H12B 109.5 . .
H12A C12 H12B 109.5 . .
N6 C12 H12C 109.5 . .
H12A C12 H12C 109.5 . .
H12B C12 H12C 109.5 . .
N7 C13 N8 105.4(3) . .
N7 C13 H13 127.3 . .
N8 C13 H13 127.3 . .
C15 C14 N7 111.8(4) . .
C15 C14 H14 124.1 . .
N7 C14 H14 124.1 . .
C14 C15 N8 106.5(5) . .
C14 C15 H15 126.7 . .
N8 C15 H15 126.7 . .
N8 C16 H16A 109.5 . .
N8 C16 H16B 109.5 . .
H16A C16 H16B 109.5 . .
N8 C16 H16C 109.5 . .
H16A C16 H16C 109.5 . .
H16B C16 H16C 109.5 . .
O7 Mo1 O9 103.92(11) . .
O7 Mo1 O3 105.17(10) . .
O9 Mo1 O3 98.36(9) . .
O7 Mo1 O1 103.47(10) . .
O9 Mo1 O1 99.24(9) . .
O3 Mo1 O1 141.43(9) . .
O7 Mo1 O2 97.88(10) . .
O9 Mo1 O2 158.18(9) . .
O3 Mo1 O2 74.94(8) . .
O1 Mo1 O2 76.02(8) . .
O10 Mo2 O8 104.10(12) . .
O10 Mo2 O5 95.93(11) . .
O8 Mo2 O5 102.28(11) . .
O10 Mo2 O4 100.36(11) . .
O8 Mo2 O4 96.48(12) . .
O5 Mo2 O4 151.30(9) . .
O10 Mo2 O3 161.61(10) . 3_676
O8 Mo2 O3 92.98(10) . 3_676
O5 Mo2 O3 73.45(8) . 3_676
O4 Mo2 O3 84.15(8) . 3_676
O10 Mo2 O1 90.12(10) . .
O8 Mo2 O1 164.03(10) . .
O5 Mo2 O1 83.08(9) . .
O4 Mo2 O1 73.48(8) . .
O3 Mo2 O1 73.95(7) 3_676 .
O11 Mo3 O6 103.65(12) . .
O11 Mo3 O5 103.60(10) . 3_676
O6 Mo3 O5 97.44(10) . 3_676
O11 Mo3 O2 103.87(10) . .
O6 Mo3 O2 98.08(10) . .
O5 Mo3 O2 144.09(9) 3_676 .
O11 Mo3 O3 153.18(10) . .
O6 Mo3 O3 103.17(10) . .
O5 Mo3 O3 73.06(8) 3_676 .
O2 Mo3 O3 71.95(8) . .
O11 Mo3 O9 82.85(10) . 3_676
O6 Mo3 O9 173.08(10) . 3_676
O5 Mo3 O9 78.49(8) 3_676 3_676
O2 Mo3 O9 82.45(8) . 3_676
O3 Mo3 O9 70.38(7) . 3_676
O13 Mo4 O12 105.12(13) . .
O13 Mo4 O4 101.07(11) . .
O12 Mo4 O4 102.76(12) . .
O13 Mo4 O2 157.34(11) . .
O12 Mo4 O2 91.60(10) . .
O4 Mo4 O2 89.72(9) . .
O13 Mo4 N1 83.97(11) . .
O12 Mo4 N1 95.06(12) . .
O4 Mo4 N1 159.35(10) . .
O2 Mo4 N1 79.34(9) . .
O13 Mo4 O1 92.85(11) . .
O12 Mo4 O1 161.52(10) . .
O4 Mo4 O1 77.40(9) . .
O2 Mo4 O1 69.93(7) . .
N1 Mo4 O1 82.38(9) . .
C1 N1 C2 105.5(3) . .
C1 N1 Mo4 128.7(2) . .
C2 N1 Mo4 125.8(2) . .
C1 N2 C3 107.5(3) . .
C1 N2 C4 125.5(3) . .
C3 N2 C4 127.0(3) . .
C5 N3 C6 108.7(3) . .
C5 N3 H3A 125.6 . .
C6 N3 H3A 125.6 . .
C5 N4 C7 108.2(3) . .
C5 N4 C8 126.0(3) . .
C7 N4 C8 125.7(3) . .
C9 N5 C10 106.0(4) . .
C9 N5 H5A 127.0 . .
C10 N5 H5A 127.0 . .
C9 N6 C11 107.0(4) . .
C9 N6 C12 127.3(4) . .
C11 N6 C12 125.7(4) . .
C13 N7 C14 104.9(4) . .
C15 N8 C13 111.4(4) . .
C15 N8 C16 124.9(5) . .
C13 N8 C16 123.8(5) . .
Mo1 O1 Mo4 109.00(9) . .
Mo1 O1 Mo2 112.84(9) . .
Mo4 O1 Mo2 90.41(8) . .
Mo3 O2 Mo4 149.01(11) . .
Mo3 O2 Mo1 106.32(9) . .
Mo4 O2 Mo1 104.52(8) . .
Mo1 O3 Mo2 152.04(11) . 3_676
Mo1 O3 Mo3 102.81(9) . .
Mo2 O3 Mo3 93.12(8) 3_676 .
Mo4 O4 Mo2 114.36(11) . .
Mo3 O5 Mo2 115.16(10) 3_676 .
Mo1 O9 Mo3 117.48(10) . 3_676

loop_
_geom_bond_atom_site_label_1
_geom_bond_atom_site_label_2
_geom_bond_distance
_geom_bond_site_symmetry_2
C1 N1 1.341(4) .
C1 N2 1.347(4) .
C1 H1 0.9300 .
C2 C3 1.357(5) .
C2 N1 1.394(4) .
C2 H2 0.9300 .
C3 N2 1.387(5) .
C3 H3 0.9300 .
C4 N2 1.475(5) .
C4 H4A 0.9600 .
C4 H4B 0.9600 .
C4 H4C 0.9600 .
C5 N3 1.331(5) .
C5 N4 1.338(4) .
C5 H5 0.9300 .
C6 C7 1.360(5) .
C6 N3 1.384(5) .
C6 H6 0.9300 .
C7 N4 1.393(5) .
C7 H7 0.9300 .
C8 N4 1.473(5) .
C8 H8A 0.9600 .
C8 H8B 0.9600 .
C8 H8C 0.9600 .
C9 N5 1.318(5) .
C9 N6 1.336(5) .
C9 H9 0.9300 .
C10 C11 1.345(6) .
C10 N5 1.368(6) .
C10 H10 0.9300 .
C11 N6 1.374(5) .
C11 H11 0.9300 .
C12 N6 1.470(5) .
C12 H12A 0.9600 .
C12 H12B 0.9600 .
C12 H12C 0.9600 .
C13 N7 1.355(6) .
C13 N8 1.382(6) .
C13 H13 0.9300 .
C14 C15 1.296(7) .
C14 N7 1.379(5) .
C14 H14 0.9300 .
C15 N8 1.296(6) .
C15 H15 0.9300 .
C16 N8 1.496(6) .
C16 H16A 0.9600 .
C16 H16B 0.9600 .
C16 H16C 0.9600 .
Mo1 O7 1.713(2) .
Mo1 O9 1.761(2) .
Mo1 O3 1.937(2) .
Mo1 O1 1.939(2) .
Mo1 O2 2.169(2) .
Mo2 O10 1.719(2) .
Mo2 O8 1.720(2) .
Mo2 O5 1.958(2) .
Mo2 O4 1.997(2) .
Mo2 O3 2.255(2) 3_676
Mo2 O1 2.349(2) .
Mo3 O11 1.723(2) .
Mo3 O6 1.725(2) .
Mo3 O5 1.945(2) 3_676
Mo3 O2 1.958(2) .
Mo3 O3 2.283(2) .
Mo3 O9 2.408(2) 3_676
Mo4 O13 1.725(2) .
Mo4 O12 1.728(3) .
Mo4 O4 1.896(2) .
Mo4 O2 2.161(2) .
Mo4 N1 2.252(3) .
Mo4 O1 2.261(2) .
N3 H3A 0.8600 .
N5 H5A 0.8600 .
O3 Mo2 2.255(2) 3_676
O5 Mo3 1.945(2) 3_676
O9 Mo3 2.408(2) 3_676

loop_
_geom_hbond_atom_site_label_D
_geom_hbond_atom_site_label_H
_geom_hbond_atom_site_label_A
_geom_hbond_distance_DH
_geom_hbond_distance_HA
_geom_hbond_distance_DA
_geom_hbond_angle_DHA
_geom_hbond_site_symmetry_A
N5 H5A N7 0.86 1.88 2.736(5) 172.8 1_655
N3 H3A O1 0.86 1.90 2.748(4) 167.6 .
